data_4304088
loop_
_publ_author_name
'Meenakshi Ghosh'
'Papu Biswas'
'Ulrich Fl\"orke'
'Kamalaksha Nag'

_publ_section_title
;
Halogen Exchange and Scrambling between C-X and M-X' Bonds in Copper,
Nickel, and Cobalt Complexes of 6,6'-bis(bromo/
chloromethyl)-2,2'-bipyridine. Structural, Electrochemical, and
Photochemical Studies
;
_journal_name_full 'Inorganic Chemistry'
_journal_page_first 281
_journal_page_last 296
_journal_paper_doi 10.1021/ic7014786
_journal_volume 47
_journal_year 2008
_chemical_formula_moiety 'C12 H10 Br2.09 Cl1.91 Cu N2'
_chemical_formula_sum 'C12 H10 Br2.09 Cl1.91 Cu N2'
_chemical_formula_weight 480.08
_chemical_name_systematic
; 
 ? 
;
_space_group_IT_number 14
_symmetry_cell_setting monoclinic
_symmetry_space_group_name_Hall '-P 2ybc'
_symmetry_space_group_name_H-M 'P 1 21/c 1'
_atom_sites_solution_hydrogens difmap
_atom_sites_solution_primary direct
_atom_sites_solution_secondary difmap
_audit_creation_method SHELXL-97
_cell_angle_alpha 90.00
_cell_angle_beta 95.701(2)
_cell_angle_gamma 90.00
_cell_formula_units_Z 4
_cell_length_a 7.2944(6)
_cell_length_b 17.1836(15)
_cell_length_c 11.8504(10)
_cell_measurement_reflns_used 2945
_cell_measurement_temperature 150(2)
_cell_measurement_theta_max 23.71
_cell_measurement_theta_min 2.37
_cell_volume 1478.0(2)
_computing_cell_refinement 'Bruker (2002) SMART'
_computing_data_collection 'Bruker (2002) SMART'
_computing_data_reduction 'Bruker (2002) SAINT'
_computing_molecular_graphics 'Bruker (2002) SHELXTL'
_computing_publication_material 'Bruker (2002) SHELXTL'
_computing_structure_refinement 'Bruker (2002) SHELXTL'
_computing_structure_solution 'Bruker (2002) SHELXTL'
_diffrn_ambient_temperature 150(2)
_diffrn_measured_fraction_theta_full 0.996
_diffrn_measured_fraction_theta_max 0.996
_diffrn_measurement_device_type 'Bruker AXS SMART APEX'
_diffrn_measurement_method '\f and \w scans'
_diffrn_radiation_monochromator graphite
_diffrn_radiation_source 'sealed tube'
_diffrn_radiation_type MoK\a
_diffrn_radiation_wavelength 0.71073
_diffrn_reflns_av_R_equivalents 0.0680
_diffrn_reflns_av_sigmaI/netI 0.0598
_diffrn_reflns_limit_h_max 9
_diffrn_reflns_limit_h_min -9
_diffrn_reflns_limit_k_max 21
_diffrn_reflns_limit_k_min -21
_diffrn_reflns_limit_l_max 14
_diffrn_reflns_limit_l_min -14
_diffrn_reflns_number 15416
_diffrn_reflns_theta_full 26.37
_diffrn_reflns_theta_max 26.37
_diffrn_reflns_theta_min 2.09
_diffrn_standards_decay_% 0
_diffrn_standards_interval_time 430
_diffrn_standards_number 2950
_exptl_absorpt_coefficient_mu 7.445
_exptl_absorpt_correction_T_max 0.7550
_exptl_absorpt_correction_T_min 0.1547
_exptl_absorpt_correction_type multi-scan
_exptl_absorpt_process_details 'SADABS (Bruker, 2002)'
_exptl_crystal_colour red
_exptl_crystal_density_diffrn 2.157
_exptl_crystal_density_method 'not measured'
_exptl_crystal_description plate
_exptl_crystal_F_000 922
_exptl_crystal_size_max 0.40
_exptl_crystal_size_mid 0.12
_exptl_crystal_size_min 0.04
_refine_diff_density_max 0.559
_refine_diff_density_min -0.346
_refine_diff_density_rms 0.084
_refine_ls_extinction_method none
_refine_ls_goodness_of_fit_ref 0.880
_refine_ls_hydrogen_treatment constr
_refine_ls_matrix_type full
_refine_ls_number_parameters 207
_refine_ls_number_reflns 3007
_refine_ls_number_restraints 8
_refine_ls_restrained_S_all 0.887
_refine_ls_R_factor_all 0.0496
_refine_ls_R_factor_gt 0.0310
_refine_ls_shift/su_max 0.014
_refine_ls_shift/su_mean 0.001
_refine_ls_structure_factor_coef Fsqd
_refine_ls_weighting_details 'calc w=1/[\s^2^(Fo^2^)+(0.0165P)^2^] where P=(Fo^2^+2Fc^2^)/3'
_refine_ls_weighting_scheme calc
_refine_ls_wR_factor_gt 0.0531
_refine_ls_wR_factor_ref 0.0565
_reflns_number_gt 2216
_reflns_number_total 3007
_reflns_threshold_expression >2sigma(I)
_cod_data_source_file ic7014786-file003_5.cif
_cod_data_source_block 4
_cod_original_sg_symbol_H-M 'P 21/c'
_cod_database_code 4304088

loop_
_symmetry_equiv_pos_as_xyz
'x, y, z'
'-x, y+1/2, -z+1/2'
'-x, -y, -z'
'x, -y-1/2, z-1/2'

loop_
_atom_site_label
_atom_site_type_symbol
_atom_site_fract_x
_atom_site_fract_y
_atom_site_fract_z
_atom_site_U_iso_or_equiv
_atom_site_adp_type
_atom_site_occupancy
_atom_site_symmetry_multiplicity
_atom_site_calc_flag
_atom_site_refinement_flags
_atom_site_disorder_assembly
_atom_site_disorder_group
Cu1 Cu 0.24935(7) 0.90951(3) 0.80497(4) 0.03051(16) Uani 1 1 d D . .
Br1 Br 0.0731(13) 0.7465(8) 0.9002(10) 0.0376(19) Uani 0.276(3) 1 d PD A 1
Br2 Br 0.4443(5) 1.1090(3) 0.5367(4) 0.0348(9) Uani 0.351(4) 1 d PD A 1
Br3 Br 0.01968(9) 0.89057(4) 0.65536(7) 0.0340(3) Uani 0.840(7) 1 d PD B 1
Br4 Br 0.4965(9) 0.8308(4) 0.7644(5) 0.0335(8) Uani 0.625(3) 1 d PD B 1
Cl1 Cl 0.0844(12) 0.7464(6) 0.9091(9) 0.0398(19) Uani 0.724(3) 1 d PD A 2
Cl2 Cl 0.4390(9) 1.1036(4) 0.5427(6) 0.080(4) Uani 0.649(4) 1 d PD A 2
Cl3 Cl 0.025(3) 0.8847(16) 0.6675(18) 0.10(3) Uiso 0.160(7) 1 d PD B 2
Cl4 Cl 0.475(3) 0.8292(14) 0.765(2) 0.032(3) Uani 0.375(3) 1 d PD B 2
N1 N 0.2588(4) 0.91483(17) 0.9749(2) 0.0253(7) Uani 1 1 d . A .
N2 N 0.2534(4) 1.02668(16) 0.8199(3) 0.0257(7) Uani 1 1 d . A .
C1 C 0.2776(5) 0.7740(2) 1.0052(3) 0.0378(10) Uani 1 1 d D . .
H1A H 0.2860 0.7371 1.0697 0.045 Uiso 1 1 calc R A 1
H1B H 0.3925 0.7695 0.9677 0.045 Uiso 1 1 calc R A 1
C2 C 0.2605(5) 0.8550(2) 1.0489(3) 0.0285(9) Uani 1 1 d . A .
C3 C 0.2500(5) 0.8673(2) 1.1640(3) 0.0350(10) Uani 1 1 d . . .
H3A H 0.2546 0.8245 1.2149 0.042 Uiso 1 1 calc R A .
C4 C 0.2329(5) 0.9417(2) 1.2037(3) 0.0340(10) Uani 1 1 d . A .
H4A H 0.2241 0.9506 1.2821 0.041 Uiso 1 1 calc R . .
C5 C 0.2287(5) 1.0037(2) 1.1290(3) 0.0312(10) Uani 1 1 d . . .
H5A H 0.2166 1.0555 1.1552 0.037 Uiso 1 1 calc R A .
C6 C 0.2425(4) 0.9887(2) 1.0150(3) 0.0243(9) Uani 1 1 d . A .
C7 C 0.2425(5) 1.0507(2) 0.9276(3) 0.0259(9) Uani 1 1 d . . .
C8 C 0.2341(5) 1.1293(2) 0.9542(3) 0.0334(10) Uani 1 1 d . A .
H8A H 0.2255 1.1458 1.0300 0.040 Uiso 1 1 calc R . .
C9 C 0.2385(5) 1.1838(2) 0.8666(4) 0.0371(10) Uani 1 1 d . . .
H9A H 0.2281 1.2379 0.8815 0.044 Uiso 1 1 calc R A .
C10 C 0.2579(5) 1.1579(2) 0.7595(4) 0.0375(11) Uani 1 1 d . A .
H10A H 0.2662 1.1945 0.7001 0.045 Uiso 1 1 calc R . .
C11 C 0.2656(5) 1.0795(2) 0.7365(3) 0.0292(9) Uani 1 1 d . . .
C12 C 0.2854(6) 1.0478(2) 0.6195(3) 0.0449(12) Uani 1 1 d D A .
H12A H 0.1621 1.0454 0.5763 0.054 Uiso 1 1 calc R C 1
H12B H 0.3343 0.9941 0.6266 0.054 Uiso 1 1 calc R C 1

loop_
_atom_site_aniso_label
_atom_site_aniso_U_11
_atom_site_aniso_U_22
_atom_site_aniso_U_33
_atom_site_aniso_U_23
_atom_site_aniso_U_13
_atom_site_aniso_U_12
Cu1 0.0398(3) 0.0241(3) 0.0272(3) -0.0029(2) 0.0013(2) 0.0032(2)
Br1 0.030(3) 0.051(4) 0.032(3) -0.009(2) 0.003(2) -0.003(2)
Br2 0.0403(17) 0.0348(16) 0.0309(17) 0.0107(13) 0.0116(13) -0.0075(13)
Br3 0.0376(4) 0.0321(4) 0.0307(4) -0.0041(2) -0.0037(2) -0.0006(2)
Br4 0.0305(13) 0.0333(14) 0.0373(13) -0.0093(10) 0.0055(9) 0.0045(10)
Cl1 0.052(4) 0.031(3) 0.037(3) -0.004(2) 0.007(2) -0.004(3)
Cl2 0.101(6) 0.071(5) 0.074(5) 0.009(3) 0.029(3) -0.023(3)
Cl4 0.027(5) 0.028(5) 0.039(5) 0.005(4) 0.001(3) 0.000(3)
N1 0.0256(17) 0.0235(17) 0.0267(18) 0.0005(15) 0.0019(14) 0.0034(14)
N2 0.0237(17) 0.0236(17) 0.0299(19) -0.0007(15) 0.0026(15) 0.0003(14)
C1 0.050(3) 0.030(2) 0.035(2) 0.001(2) 0.009(2) 0.002(2)
C2 0.023(2) 0.026(2) 0.036(2) 0.0055(19) 0.0020(18) 0.0013(17)
C3 0.030(2) 0.043(3) 0.032(3) 0.009(2) 0.0016(19) 0.003(2)
C4 0.030(2) 0.051(3) 0.021(2) -0.001(2) 0.0013(18) 0.004(2)
C5 0.028(2) 0.039(2) 0.027(2) -0.006(2) 0.0039(18) 0.0014(19)
C6 0.0144(19) 0.030(2) 0.028(2) -0.0014(18) 0.0014(16) 0.0023(16)
C7 0.020(2) 0.026(2) 0.031(2) 0.0003(18) 0.0033(17) 0.0008(17)
C8 0.029(2) 0.032(2) 0.039(3) -0.008(2) 0.0012(19) 0.0029(19)
C9 0.035(2) 0.021(2) 0.055(3) -0.001(2) 0.002(2) 0.0030(18)
C10 0.034(2) 0.029(2) 0.049(3) 0.011(2) -0.002(2) -0.0039(19)
C11 0.024(2) 0.031(2) 0.033(2) 0.0040(19) 0.0030(18) -0.0020(18)
C12 0.054(3) 0.048(3) 0.034(3) 0.006(2) 0.012(2) -0.015(2)

loop_
_atom_type_symbol
_atom_type_description
_atom_type_scat_dispersion_real
_atom_type_scat_dispersion_imag
_atom_type_scat_source
C C 0.0033 0.0016 'International Tables Vol C Tables 4.2.6.8 and 6.1.1.4'
H H 0.0000 0.0000 'International Tables Vol C Tables 4.2.6.8 and 6.1.1.4'
N N 0.0061 0.0033 'International Tables Vol C Tables 4.2.6.8 and 6.1.1.4'
Cl Cl 0.1484 0.1585 'International Tables Vol C Tables 4.2.6.8 and 6.1.1.4'
Cu Cu 0.3201 1.2651 'International Tables Vol C Tables 4.2.6.8 and 6.1.1.4'
Br Br -0.2901 2.4595 'International Tables Vol C Tables 4.2.6.8 and 6.1.1.4'

loop_
_geom_angle_atom_site_label_1
_geom_angle_atom_site_label_2
_geom_angle_atom_site_label_3
_geom_angle
_geom_angle_site_symmetry_1
_geom_angle_site_symmetry_3
_geom_angle_publ_flag
N1 Cu1 N2 82.42(12) . . ?
N1 Cu1 Cl3 133.6(7) . . ?
N2 Cu1 Cl3 104.9(7) . . ?
N1 Cu1 Cl4 106.8(7) . . ?
N2 Cu1 Cl4 128.9(8) . . ?
Cl3 Cu1 Cl4 103.2(10) . . ?
N1 Cu1 Br3 135.79(9) . . ?
N2 Cu1 Br3 102.02(9) . . ?
Cl4 Cu1 Br3 103.9(7) . . ?
N1 Cu1 Br4 106.35(18) . . ?
N2 Cu1 Br4 126.1(2) . . ?
Cl3 Cu1 Br4 105.3(7) . . ?
Br3 Cu1 Br4 105.79(17) . . ?
C2 N1 C6 118.5(3) . . ?
C2 N1 Cu1 127.8(2) . . ?
C6 N1 Cu1 113.3(2) . . ?
C7 N2 C11 120.0(3) . . ?
C7 N2 Cu1 112.7(2) . . ?
C11 N2 Cu1 127.3(3) . . ?
C2 C1 Cl1 112.3(5) . . ?
C2 C1 Br1 111.7(5) . . ?
N1 C2 C3 121.5(3) . . ?
N1 C2 C1 118.7(3) . . ?
C3 C2 C1 119.7(4) . . ?
C4 C3 C2 119.6(4) . . ?
C3 C4 C5 119.6(4) . . ?
C4 C5 C6 118.8(4) . . ?
N1 C6 C5 121.9(3) . . ?
N1 C6 C7 114.7(3) . . ?
C5 C6 C7 123.4(3) . . ?
N2 C7 C8 121.2(3) . . ?
N2 C7 C6 116.3(3) . . ?
C8 C7 C6 122.4(4) . . ?
C7 C8 C9 118.5(4) . . ?
C10 C9 C8 118.9(4) . . ?
C9 C10 C11 120.9(4) . . ?
N2 C11 C10 120.4(4) . . ?
N2 C11 C12 116.7(3) . . ?
C10 C11 C12 123.0(4) . . ?
C11 C12 Cl2 113.3(4) . . ?
C11 C12 Br2 113.1(3) . . ?

loop_
_geom_bond_atom_site_label_1
_geom_bond_atom_site_label_2
_geom_bond_distance
_geom_bond_site_symmetry_2
_geom_bond_publ_flag
Cu1 N1 2.011(3) . ?
Cu1 N2 2.021(3) . ?
Cu1 Cl3 2.232(10) . ?
Cu1 Cl4 2.238(10) . ?
Cu1 Br3 2.3379(8) . ?
Cu1 Br4 2.342(3) . ?
Br1 C1 1.904(8) . ?
Br2 C12 1.907(6) . ?
Cl1 C1 1.786(7) . ?
Cl2 C12 1.790(7) . ?
N1 C2 1.350(4) . ?
N1 C6 1.365(4) . ?
N2 C7 1.351(4) . ?
N2 C11 1.352(4) . ?
C1 C2 1.495(5) . ?
C2 C3 1.390(5) . ?
C3 C4 1.372(5) . ?
C4 C5 1.383(5) . ?
C5 C6 1.389(5) . ?
C6 C7 1.486(5) . ?
C7 C8 1.391(5) . ?
C8 C9 1.400(5) . ?
C9 C10 1.365(5) . ?
C10 C11 1.377(5) . ?
C11 C12 1.510(5) . ?

loop_
_geom_torsion_atom_site_label_1
_geom_torsion_atom_site_label_2
_geom_torsion_atom_site_label_3
_geom_torsion_atom_site_label_4
_geom_torsion
_geom_torsion_site_symmetry_1
_geom_torsion_site_symmetry_2
_geom_torsion_site_symmetry_3
_geom_torsion_site_symmetry_4
_geom_torsion_publ_flag
N2 Cu1 N1 C2 179.7(3) . . . . ?
Cl3 Cu1 N1 C2 76.3(11) . . . . ?
Cl4 Cu1 N1 C2 -51.8(9) . . . . ?
Br3 Cu1 N1 C2 80.2(3) . . . . ?
Br4 Cu1 N1 C2 -54.8(4) . . . . ?
N2 Cu1 N1 C6 6.8(2) . . . . ?
Cl3 Cu1 N1 C6 -96.6(10) . . . . ?
Cl4 Cu1 N1 C6 135.3(9) . . . . ?
Br3 Cu1 N1 C6 -92.6(2) . . . . ?
Br4 Cu1 N1 C6 132.3(3) . . . . ?
N1 Cu1 N2 C7 -5.8(2) . . . . ?
Cl3 Cu1 N2 C7 127.4(8) . . . . ?
Cl4 Cu1 N2 C7 -111.3(9) . . . . ?
Br3 Cu1 N2 C7 129.5(2) . . . . ?
Br4 Cu1 N2 C7 -110.6(3) . . . . ?
N1 Cu1 N2 C11 174.0(3) . . . . ?
Cl3 Cu1 N2 C11 -52.8(8) . . . . ?
Cl4 Cu1 N2 C11 68.5(9) . . . . ?
Br3 Cu1 N2 C11 -50.7(3) . . . . ?
Br4 Cu1 N2 C11 69.3(4) . . . . ?
C6 N1 C2 C3 -1.4(5) . . . . ?
Cu1 N1 C2 C3 -173.9(3) . . . . ?
C6 N1 C2 C1 179.8(3) . . . . ?
Cu1 N1 C2 C1 7.2(5) . . . . ?
Cl1 C1 C2 N1 -64.4(6) . . . . ?
Br1 C1 C2 N1 -63.0(6) . . . . ?
Cl1 C1 C2 C3 116.7(6) . . . . ?
Br1 C1 C2 C3 118.1(6) . . . . ?
N1 C2 C3 C4 1.6(6) . . . . ?
C1 C2 C3 C4 -179.5(3) . . . . ?
C2 C3 C4 C5 -0.8(6) . . . . ?
C3 C4 C5 C6 -0.2(6) . . . . ?
C2 N1 C6 C5 0.3(5) . . . . ?
Cu1 N1 C6 C5 173.9(3) . . . . ?
C2 N1 C6 C7 179.8(3) . . . . ?
Cu1 N1 C6 C7 -6.6(4) . . . . ?
C4 C5 C6 N1 0.4(5) . . . . ?
C4 C5 C6 C7 -179.0(3) . . . . ?
C11 N2 C7 C8 3.3(5) . . . . ?
Cu1 N2 C7 C8 -176.8(3) . . . . ?
C11 N2 C7 C6 -175.9(3) . . . . ?
Cu1 N2 C7 C6 4.0(4) . . . . ?
N1 C6 C7 N2 1.7(5) . . . . ?
C5 C6 C7 N2 -178.8(3) . . . . ?
N1 C6 C7 C8 -177.5(3) . . . . ?
C5 C6 C7 C8 1.9(6) . . . . ?
N2 C7 C8 C9 -0.5(5) . . . . ?
C6 C7 C8 C9 178.7(3) . . . . ?
C7 C8 C9 C10 -2.5(6) . . . . ?
C8 C9 C10 C11 2.6(6) . . . . ?
C7 N2 C11 C10 -3.2(5) . . . . ?
Cu1 N2 C11 C10 176.9(3) . . . . ?
C7 N2 C11 C12 177.5(3) . . . . ?
Cu1 N2 C11 C12 -2.4(5) . . . . ?
C9 C10 C11 N2 0.2(6) . . . . ?
C9 C10 C11 C12 179.5(4) . . . . ?
N2 C11 C12 Cl2 -141.7(4) . . . . ?
C10 C11 C12 Cl2 39.0(6) . . . . ?
N2 C11 C12 Br2 -143.2(3) . . . . ?
C10 C11 C12 Br2 37.5(5) . . . . ?
